data_4110486
loop_
_publ_author_name
'Kuangbiao Ma'
'Warren E. Piers'
'Masood Parvez'

_publ_contact_author
;
    Masood Parvez
    Department of Chemistry
    University of Calgary
    2500 University Drive N.W.
    Calgary, Alberta, Canada T2N 1N4  
;
_publ_contact_author_email ' parvez@ucalgary.ca '
_publ_contact_author_fax ' (403)289-9488 '
_publ_contact_author_phone ' (403)220-5348 '
_publ_section_title
;
 Competitive ArC-H and ArC-X (X = Cl, Br) Activation in Halobenzenes at
 Cationic Titanium Centers
;
_journal_name_full 'Journal of the American Chemical Society'
_journal_page_first 3303
_journal_page_last 3312
_journal_paper_doi 10.1021/ja0583618
_journal_volume 128
_journal_year 2006
_chemical_formula_sum 'C52 H46 B Cl F20 N P Ti'
_chemical_formula_weight 1190.03
_chemical_name_systematic
; 
 ? 
;
_space_group_IT_number 2
_symmetry_cell_setting triclinic
_symmetry_space_group_name_Hall '-P 1'
_symmetry_space_group_name_H-M 'P -1'
_atom_sites_solution_hydrogens geom
_atom_sites_solution_primary direct
_atom_sites_solution_secondary difmap
_audit_creation_method SHELXL-97
_cell_angle_alpha 83.933(9)
_cell_angle_beta 89.154(9)
_cell_angle_gamma 67.526(15)
_cell_formula_units_Z 2
_cell_length_a 12.343(2)
_cell_length_b 14.797(3)
_cell_length_c 14.932(4)
_cell_measurement_reflns_used 16510
_cell_measurement_temperature 173(2)
_cell_measurement_theta_max 25.1
_cell_measurement_theta_min 1.8
_cell_volume 2505.0(10)
_computing_cell_refinement 'HKL DENZO (Otwinowski & Minor, 1997)'
_computing_data_collection 'COLLECT (Hooft, 1998)'
_computing_data_reduction 'SCALEPACK (Otwinowski & Minor, 1997)'
_computing_molecular_graphics 'ORTEPII (Johnson, 1976)'
_computing_publication_material 'SHELXL-97 (Sheldrick, 1997)'
_computing_structure_refinement 'SHELXL-97 (Sheldrick, 1997)'
_computing_structure_solution 'SAPI91 (Fan, 1991)'
_diffrn_ambient_temperature 173(2)
_diffrn_measured_fraction_theta_full 0.981
_diffrn_measured_fraction_theta_max 0.981
_diffrn_measurement_device_type 'Nonius KappaCCD'
_diffrn_measurement_method ' \w and \f '
_diffrn_radiation_monochromator graphite
_diffrn_radiation_source 'fine-focus sealed tube'
_diffrn_radiation_type MoK\a
_diffrn_radiation_wavelength 0.71073
_diffrn_reflns_av_R_equivalents 0.0321
_diffrn_reflns_av_sigmaI/netI 0.0605
_diffrn_reflns_limit_h_max 14
_diffrn_reflns_limit_h_min -14
_diffrn_reflns_limit_k_max 17
_diffrn_reflns_limit_k_min -17
_diffrn_reflns_limit_l_max 17
_diffrn_reflns_limit_l_min -17
_diffrn_reflns_number 16510
_diffrn_reflns_theta_full 25.13
_diffrn_reflns_theta_max 25.13
_diffrn_reflns_theta_min 1.84
_exptl_absorpt_coefficient_mu 0.370
_exptl_absorpt_correction_T_max 0.9854
_exptl_absorpt_correction_T_min 0.9297
_exptl_absorpt_correction_type multi-scan
_exptl_absorpt_process_details 'SORTAV: (Blessing, 1997)'
_exptl_crystal_colour light-yellow
_exptl_crystal_density_diffrn 1.578
_exptl_crystal_description plate
_exptl_crystal_F_000 1208
_exptl_crystal_size_max 0.20
_exptl_crystal_size_mid 0.10
_exptl_crystal_size_min 0.04
_refine_diff_density_max 0.283
_refine_diff_density_min -0.506
_refine_diff_density_rms 0.054
_refine_ls_extinction_method none
_refine_ls_goodness_of_fit_ref 0.999
_refine_ls_hydrogen_treatment constr
_refine_ls_matrix_type full
_refine_ls_number_parameters 708
_refine_ls_number_reflns 8781
_refine_ls_number_restraints 0
_refine_ls_restrained_S_all 0.999
_refine_ls_R_factor_all 0.0693
_refine_ls_R_factor_gt 0.0417
_refine_ls_shift/su_max 0.000
_refine_ls_shift/su_mean 0.000
_refine_ls_structure_factor_coef Fsqd
_refine_ls_weighting_details 'calc w=1/[\s^2^(Fo^2^)+(0.0547P)^2^+0.8779P] where P=(Fo^2^+2Fc^2^)/3'
_refine_ls_weighting_scheme calc
_refine_ls_wR_factor_gt 0.1003
_refine_ls_wR_factor_ref 0.1141
_reflns_number_gt 6300
_reflns_number_total 8781
_reflns_threshold_expression >2sigma(I)
_cod_data_source_file ja0583618si20051220_050853.cif
_cod_data_source_block Compound_I
_cod_original_cell_volume 2505.0(9)
_cod_database_code 4110486

loop_
_symmetry_equiv_pos_as_xyz
'x, y, z'
'-x, -y, -z'

loop_
_atom_site_label
_atom_site_type_symbol
_atom_site_fract_x
_atom_site_fract_y
_atom_site_fract_z
_atom_site_U_iso_or_equiv
_atom_site_adp_type
_atom_site_occupancy
_atom_site_symmetry_multiplicity
_atom_site_calc_flag
_atom_site_refinement_flags
Ti1 Ti 0.56115(4) 0.18644(4) 0.89304(3) 0.02940(14) Uani 1 1 d .
Cl1 Cl 0.63656(7) 0.02625(5) 0.95044(5) 0.03901(19) Uani 1 1 d .
P1 P 0.38842(6) 0.18809(5) 0.71118(4) 0.02542(17) Uani 1 1 d .
F1 F 0.26544(13) 0.13607(11) 0.31948(11) 0.0379(4) Uani 1 1 d .
F2 F 0.42068(15) 0.21841(14) 0.30868(14) 0.0560(5) Uani 1 1 d .
F3 F 0.35317(17) 0.41727(15) 0.27386(14) 0.0608(5) Uani 1 1 d .
F4 F 0.11935(17) 0.53275(13) 0.25223(12) 0.0507(5) Uani 1 1 d .
F5 F -0.03939(14) 0.45208(11) 0.26528(11) 0.0384(4) Uani 1 1 d .
F6 F 0.13440(13) 0.13933(12) 0.15749(10) 0.0394(4) Uani 1 1 d .
F7 F 0.09682(16) 0.17014(15) -0.02012(11) 0.0534(5) Uani 1 1 d .
F8 F -0.09427(17) 0.32389(15) -0.09472(10) 0.0564(5) Uani 1 1 d .
F9 F -0.25264(16) 0.44136(13) 0.01499(12) 0.0511(5) Uani 1 1 d .
F10 F -0.22159(14) 0.40987(12) 0.19233(11) 0.0404(4) Uani 1 1 d .
F11 F -0.00691(14) 0.36531(12) 0.45209(10) 0.0399(4) Uani 1 1 d .
F12 F -0.18347(17) 0.43744(14) 0.55985(11) 0.0513(5) Uani 1 1 d .
F13 F -0.39087(16) 0.41815(14) 0.53419(12) 0.0550(5) Uani 1 1 d .
F14 F -0.41524(15) 0.31992(16) 0.39577(12) 0.0562(5) Uani 1 1 d .
F15 F -0.23678(14) 0.24173(13) 0.28867(10) 0.0411(4) Uani 1 1 d .
F16 F 0.12124(14) 0.15116(11) 0.46301(9) 0.0340(4) Uani 1 1 d .
F17 F 0.18247(14) -0.03637(12) 0.53160(10) 0.0379(4) Uani 1 1 d .
F18 F 0.11726(15) -0.16142(11) 0.44557(11) 0.0410(4) Uani 1 1 d .
F19 F -0.00799(14) -0.09486(12) 0.28727(11) 0.0402(4) Uani 1 1 d .
F20 F -0.05832(14) 0.08577(12) 0.21210(10) 0.0369(4) Uani 1 1 d .
N1 N 0.42428(19) 0.22633(16) 0.80145(14) 0.0281(5) Uani 1 1 d .
C1 C 0.5896(3) 0.3073(2) 0.97004(19) 0.0361(7) Uani 1 1 d .
C2 C 0.6863(3) 0.2187(2) 0.99366(18) 0.0360(7) Uani 1 1 d .
C3 C 0.7504(2) 0.1904(2) 0.9153(2) 0.0360(7) Uani 1 1 d .
C4 C 0.6946(2) 0.2635(2) 0.84323(18) 0.0334(7) Uani 1 1 d .
C5 C 0.5933(2) 0.3343(2) 0.87571(19) 0.0334(7) Uani 1 1 d .
C6 C 0.5117(3) 0.3710(3) 1.0357(2) 0.0568(10) Uani 1 1 d .
H6A H 0.5046 0.3297 1.0894 0.085 Uiso 1 1 calc R
H6B H 0.4339 0.4083 1.0076 0.085 Uiso 1 1 calc R
H6C H 0.5457 0.4169 1.0531 0.085 Uiso 1 1 calc R
C7 C 0.7190(3) 0.1669(3) 1.0867(2) 0.0535(9) Uani 1 1 d .
H7A H 0.7756 0.1882 1.1144 0.080 Uiso 1 1 calc R
H7B H 0.7543 0.0957 1.0838 0.080 Uiso 1 1 calc R
H7C H 0.6487 0.1829 1.1231 0.080 Uiso 1 1 calc R
C8 C 0.8621(3) 0.1022(3) 0.9096(3) 0.0538(9) Uani 1 1 d .
H8A H 0.9280 0.1234 0.9014 0.081 Uiso 1 1 calc R
H8B H 0.8561 0.0679 0.8583 0.081 Uiso 1 1 calc R
H8C H 0.8750 0.0575 0.9653 0.081 Uiso 1 1 calc R
C9 C 0.7465(3) 0.2729(3) 0.7524(2) 0.0489(8) Uani 1 1 d .
H9A H 0.6872 0.3234 0.7119 0.073 Uiso 1 1 calc R
H9B H 0.7723 0.2097 0.7271 0.073 Uiso 1 1 calc R
H9C H 0.8138 0.2915 0.7592 0.073 Uiso 1 1 calc R
C10 C 0.5107(3) 0.4259(2) 0.8230(2) 0.0496(8) Uani 1 1 d .
H10A H 0.5384 0.4794 0.8264 0.074 Uiso 1 1 calc R
H10B H 0.4323 0.4442 0.8482 0.074 Uiso 1 1 calc R
H10C H 0.5071 0.4141 0.7600 0.074 Uiso 1 1 calc R
C11 C 0.3502(2) 0.2689(2) 0.87583(18) 0.0309(6) Uani 1 1 d .
C12 C 0.4082(3) 0.2334(2) 0.96040(18) 0.0359(7) Uani 1 1 d .
C13 C 0.3454(3) 0.2598(3) 1.0377(2) 0.0459(8) Uani 1 1 d .
H13 H 0.3825 0.2326 1.0950 0.055 Uiso 1 1 calc R
C14 C 0.2298(3) 0.3252(3) 1.0328(2) 0.0498(9) Uani 1 1 d .
H14 H 0.1865 0.3402 1.0861 0.060 Uiso 1 1 calc R
C15 C 0.1777(3) 0.3685(3) 0.9490(2) 0.0487(8) Uani 1 1 d .
H15 H 0.1002 0.4171 0.9454 0.058 Uiso 1 1 calc R
C16 C 0.2377(3) 0.3416(2) 0.8703(2) 0.0408(7) Uani 1 1 d .
H16 H 0.2022 0.3727 0.8133 0.049 Uiso 1 1 calc R
C17 C 0.5319(2) 0.1427(2) 0.65148(18) 0.0328(6) Uani 1 1 d .
C18 C 0.6330(2) 0.0870(2) 0.72065(19) 0.0354(7) Uani 1 1 d .
H18A H 0.6145 0.0367 0.7584 0.053 Uiso 1 1 calc R
H18B H 0.6432 0.1334 0.7587 0.053 Uiso 1 1 calc R
H18C H 0.7056 0.0554 0.6889 0.053 Uiso 1 1 calc R
C19 C 0.5580(3) 0.2302(2) 0.6061(2) 0.0415(7) Uani 1 1 d .
H19A H 0.6390 0.2068 0.5858 0.062 Uiso 1 1 calc R
H19B H 0.5475 0.2781 0.6494 0.062 Uiso 1 1 calc R
H19C H 0.5041 0.2616 0.5543 0.062 Uiso 1 1 calc R
C20 C 0.5360(3) 0.0732(2) 0.5811(2) 0.0417(7) Uani 1 1 d .
H20A H 0.4691 0.1051 0.5387 0.063 Uiso 1 1 calc R
H20B H 0.5323 0.0124 0.6114 0.063 Uiso 1 1 calc R
H20C H 0.6092 0.0577 0.5484 0.063 Uiso 1 1 calc R
C21 C 0.2739(3) 0.2898(2) 0.63586(19) 0.0376(7) Uani 1 1 d .
C22 C 0.2928(3) 0.3862(2) 0.6406(2) 0.0452(8) Uani 1 1 d .
H22A H 0.2246 0.4417 0.6133 0.068 Uiso 1 1 calc R
H22B H 0.3633 0.3834 0.6078 0.068 Uiso 1 1 calc R
H22C H 0.3026 0.3949 0.7037 0.068 Uiso 1 1 calc R
C23 C 0.2819(3) 0.2675(3) 0.53576(19) 0.0477(8) Uani 1 1 d .
H23A H 0.2178 0.3193 0.5000 0.072 Uiso 1 1 calc R
H23B H 0.2756 0.2039 0.5322 0.072 Uiso 1 1 calc R
H23C H 0.3572 0.2652 0.5120 0.072 Uiso 1 1 calc R
C24 C 0.1466(3) 0.3070(2) 0.6618(2) 0.0428(7) Uani 1 1 d .
H24A H 0.1374 0.3153 0.7261 0.064 Uiso 1 1 calc R
H24B H 0.1290 0.2502 0.6494 0.064 Uiso 1 1 calc R
H24C H 0.0926 0.3663 0.6264 0.064 Uiso 1 1 calc R
C25 C 0.3384(2) 0.0840(2) 0.74423(18) 0.0307(6) Uani 1 1 d .
C26 C 0.2881(3) 0.0535(2) 0.66448(19) 0.0402(7) Uani 1 1 d .
H26A H 0.3475 0.0340 0.6183 0.060 Uiso 1 1 calc R
H26B H 0.2188 0.1091 0.6389 0.060 Uiso 1 1 calc R
H26C H 0.2661 -0.0020 0.6853 0.060 Uiso 1 1 calc R
C27 C 0.2448(3) 0.1151(2) 0.81668(19) 0.0373(7) Uani 1 1 d .
H27A H 0.2169 0.0619 0.8333 0.056 Uiso 1 1 calc R
H27B H 0.1787 0.1746 0.7927 0.056 Uiso 1 1 calc R
H27C H 0.2791 0.1285 0.8700 0.056 Uiso 1 1 calc R
C28 C 0.4409(3) -0.0063(2) 0.7878(2) 0.0389(7) Uani 1 1 d .
H28A H 0.4125 -0.0578 0.8097 0.058 Uiso 1 1 calc R
H28B H 0.4746 0.0123 0.8384 0.058 Uiso 1 1 calc R
H28C H 0.5012 -0.0309 0.7431 0.058 Uiso 1 1 calc R
C29 C 0.1023(2) 0.2894(2) 0.29553(16) 0.0265(6) Uani 1 1 d .
C30 C 0.2219(2) 0.2357(2) 0.30385(18) 0.0300(6) Uani 1 1 d .
C31 C 0.3058(2) 0.2767(2) 0.29772(19) 0.0365(7) Uani 1 1 d .
C32 C 0.2725(3) 0.3764(2) 0.2811(2) 0.0400(7) Uani 1 1 d .
C33 C 0.1552(3) 0.4339(2) 0.27029(19) 0.0364(7) Uani 1 1 d .
C34 C 0.0750(2) 0.3904(2) 0.27719(17) 0.0299(6) Uani 1 1 d .
C35 C -0.0422(2) 0.2707(2) 0.18561(17) 0.0270(6) Uani 1 1 d .
C36 C 0.0357(2) 0.2144(2) 0.12536(18) 0.0313(6) Uani 1 1 d .
C37 C 0.0190(3) 0.2297(2) 0.03313(19) 0.0378(7) Uani 1 1 d .
C38 C -0.0773(3) 0.3062(2) -0.00445(18) 0.0398(7) Uani 1 1 d .
C39 C -0.1567(3) 0.3654(2) 0.05107(19) 0.0371(7) Uani 1 1 d .
C40 C -0.1380(2) 0.3471(2) 0.14351(18) 0.0319(6) Uani 1 1 d .
C41 C -0.1130(2) 0.30151(19) 0.36114(17) 0.0281(6) Uani 1 1 d .
C42 C -0.1063(2) 0.3510(2) 0.43365(17) 0.0308(6) Uani 1 1 d .
C43 C -0.1970(3) 0.3892(2) 0.49152(18) 0.0362(7) Uani 1 1 d .
C44 C -0.3006(3) 0.3798(2) 0.47883(19) 0.0381(7) Uani 1 1 d .
C45 C -0.3130(2) 0.3306(2) 0.4091(2) 0.0385(7) Uani 1 1 d .
C46 C -0.2201(2) 0.2924(2) 0.35411(18) 0.0324(6) Uani 1 1 d .
C47 C 0.0334(2) 0.12959(19) 0.33103(17) 0.0251(6) Uani 1 1 d .
C48 C 0.0918(2) 0.0916(2) 0.41416(17) 0.0273(6) Uani 1 1 d .
C49 C 0.1222(2) -0.0041(2) 0.45241(17) 0.0295(6) Uani 1 1 d .
C50 C 0.0902(2) -0.0680(2) 0.40888(18) 0.0303(6) Uani 1 1 d .
C51 C 0.0280(2) -0.0339(2) 0.32903(18) 0.0297(6) Uani 1 1 d .
C52 C 0.0021(2) 0.0615(2) 0.29200(17) 0.0270(6) Uani 1 1 d .
B1 B -0.0051(3) 0.2482(2) 0.2942(2) 0.0266(7) Uani 1 1 d .

loop_
_atom_site_aniso_label
_atom_site_aniso_U_11
_atom_site_aniso_U_22
_atom_site_aniso_U_33
_atom_site_aniso_U_23
_atom_site_aniso_U_13
_atom_site_aniso_U_12
Ti1 0.0292(3) 0.0303(3) 0.0295(3) -0.0027(2) -0.0028(2) -0.0123(2)
Cl1 0.0447(4) 0.0317(4) 0.0391(4) 0.0029(3) -0.0089(3) -0.0143(3)
P1 0.0246(4) 0.0284(4) 0.0234(4) -0.0036(3) 0.0005(3) -0.0101(3)
F1 0.0253(8) 0.0300(9) 0.0553(10) -0.0047(8) -0.0004(7) -0.0069(7)
F2 0.0258(9) 0.0528(12) 0.0902(15) -0.0130(10) 0.0004(9) -0.0145(9)
F3 0.0506(12) 0.0609(13) 0.0872(15) -0.0062(11) 0.0035(10) -0.0400(11)
F4 0.0611(12) 0.0339(10) 0.0614(12) 0.0020(9) -0.0003(9) -0.0247(10)
F5 0.0323(9) 0.0279(9) 0.0486(10) 0.0018(7) -0.0027(7) -0.0059(8)
F6 0.0307(9) 0.0433(10) 0.0351(9) -0.0072(8) 0.0041(7) -0.0034(8)
F7 0.0545(12) 0.0766(14) 0.0333(10) -0.0170(9) 0.0129(8) -0.0273(11)
F8 0.0750(14) 0.0832(15) 0.0233(9) 0.0084(9) -0.0087(8) -0.0471(12)
F9 0.0508(11) 0.0492(11) 0.0472(11) 0.0163(9) -0.0205(9) -0.0173(10)
F10 0.0326(9) 0.0357(10) 0.0417(10) 0.0018(8) -0.0034(7) -0.0020(8)
F11 0.0402(10) 0.0463(11) 0.0363(9) -0.0124(8) 0.0017(7) -0.0182(9)
F12 0.0649(12) 0.0506(12) 0.0392(10) -0.0188(9) 0.0123(9) -0.0197(10)
F13 0.0464(11) 0.0529(12) 0.0519(11) -0.0072(9) 0.0231(9) -0.0041(9)
F14 0.0307(10) 0.0820(15) 0.0556(12) -0.0024(10) 0.0074(8) -0.0227(10)
F15 0.0337(9) 0.0565(11) 0.0384(9) -0.0093(8) 0.0020(7) -0.0222(9)
F16 0.0395(9) 0.0359(9) 0.0280(8) -0.0043(7) -0.0067(7) -0.0156(8)
F17 0.0369(9) 0.0399(10) 0.0291(9) 0.0069(7) -0.0071(7) -0.0086(8)
F18 0.0443(10) 0.0279(9) 0.0473(10) 0.0051(8) 0.0048(8) -0.0123(8)
F19 0.0406(10) 0.0364(10) 0.0514(10) -0.0108(8) 0.0004(8) -0.0218(8)
F20 0.0379(9) 0.0372(10) 0.0360(9) -0.0024(7) -0.0120(7) -0.0148(8)
N1 0.0292(12) 0.0295(13) 0.0269(12) -0.0053(10) 0.0000(9) -0.0120(11)
C1 0.0399(17) 0.0378(18) 0.0380(17) -0.0102(14) 0.0042(13) -0.0217(15)
C2 0.0419(17) 0.0409(18) 0.0332(16) -0.0013(13) -0.0071(13) -0.0251(16)
C3 0.0298(16) 0.0367(17) 0.0441(18) -0.0062(14) -0.0029(13) -0.0149(14)
C4 0.0331(16) 0.0382(17) 0.0354(16) -0.0047(13) 0.0009(13) -0.0207(14)
C5 0.0314(16) 0.0310(16) 0.0420(17) -0.0028(13) -0.0011(13) -0.0167(14)
C6 0.060(2) 0.056(2) 0.070(2) -0.0323(19) 0.0208(18) -0.034(2)
C7 0.068(2) 0.063(2) 0.0396(19) 0.0067(16) -0.0203(16) -0.038(2)
C8 0.0308(17) 0.045(2) 0.079(3) -0.0032(18) -0.0034(16) -0.0082(16)
C9 0.052(2) 0.065(2) 0.0426(18) -0.0098(17) 0.0065(15) -0.0356(19)
C10 0.051(2) 0.0356(19) 0.063(2) 0.0026(16) -0.0084(17) -0.0190(17)
C11 0.0324(16) 0.0300(16) 0.0357(16) -0.0097(12) 0.0060(12) -0.0166(14)
C12 0.0394(17) 0.0430(18) 0.0321(16) -0.0109(13) 0.0044(13) -0.0216(15)
C13 0.051(2) 0.059(2) 0.0369(18) -0.0093(16) 0.0062(15) -0.0298(19)
C14 0.047(2) 0.067(2) 0.049(2) -0.0268(18) 0.0200(16) -0.0319(19)
C15 0.0366(18) 0.051(2) 0.061(2) -0.0256(18) 0.0126(16) -0.0152(17)
C16 0.0369(17) 0.0400(18) 0.0418(18) -0.0098(14) 0.0026(14) -0.0094(15)
C17 0.0336(16) 0.0381(17) 0.0300(15) -0.0077(13) 0.0043(12) -0.0166(14)
C18 0.0298(16) 0.0381(17) 0.0389(16) -0.0086(13) 0.0056(13) -0.0127(14)
C19 0.0407(18) 0.050(2) 0.0380(17) -0.0003(14) 0.0066(14) -0.0230(16)
C20 0.0347(17) 0.055(2) 0.0376(17) -0.0172(15) 0.0102(13) -0.0167(16)
C21 0.0367(17) 0.0384(18) 0.0333(16) -0.0003(13) -0.0034(13) -0.0102(15)
C22 0.0463(19) 0.0356(18) 0.0456(19) 0.0076(14) -0.0026(15) -0.0094(16)
C23 0.047(2) 0.059(2) 0.0336(17) 0.0001(15) -0.0075(14) -0.0171(18)
C24 0.0316(16) 0.0453(19) 0.0443(18) -0.0020(15) -0.0054(13) -0.0075(15)
C25 0.0305(15) 0.0343(16) 0.0308(15) -0.0057(12) 0.0041(12) -0.0158(13)
C26 0.0413(18) 0.0483(19) 0.0400(17) -0.0125(14) 0.0036(14) -0.0251(16)
C27 0.0369(17) 0.0432(18) 0.0370(16) -0.0066(14) 0.0079(13) -0.0208(15)
C28 0.0422(18) 0.0322(17) 0.0463(18) -0.0005(14) 0.0003(14) -0.0197(15)
C29 0.0266(14) 0.0284(15) 0.0219(13) -0.0029(11) 0.0011(11) -0.0078(12)
C30 0.0299(15) 0.0282(16) 0.0313(15) -0.0046(12) 0.0016(12) -0.0104(13)
C31 0.0236(15) 0.0408(19) 0.0437(17) -0.0077(14) 0.0014(12) -0.0101(14)
C32 0.0416(18) 0.047(2) 0.0434(18) -0.0067(15) 0.0036(14) -0.0299(17)
C33 0.0460(18) 0.0302(17) 0.0347(16) 0.0007(13) 0.0010(13) -0.0174(15)
C34 0.0274(15) 0.0316(16) 0.0284(15) -0.0015(12) -0.0003(11) -0.0092(13)
C35 0.0254(14) 0.0307(15) 0.0260(14) -0.0003(12) -0.0008(11) -0.0126(13)
C36 0.0289(15) 0.0341(16) 0.0304(15) -0.0015(13) -0.0022(12) -0.0117(14)
C37 0.0379(17) 0.053(2) 0.0298(16) -0.0097(14) 0.0082(13) -0.0240(16)
C38 0.0472(19) 0.055(2) 0.0254(15) 0.0039(14) -0.0034(14) -0.0309(18)
C39 0.0359(17) 0.0387(18) 0.0360(17) 0.0124(14) -0.0141(14) -0.0172(15)
C40 0.0300(15) 0.0336(17) 0.0305(15) 0.0007(13) 0.0009(12) -0.0116(14)
C41 0.0290(15) 0.0243(15) 0.0256(14) 0.0039(11) -0.0023(11) -0.0058(12)
C42 0.0324(15) 0.0278(15) 0.0279(15) 0.0016(12) -0.0007(12) -0.0080(13)
C43 0.0456(19) 0.0280(16) 0.0297(16) -0.0016(13) 0.0062(13) -0.0088(14)
C44 0.0340(17) 0.0346(17) 0.0350(17) 0.0008(14) 0.0136(13) -0.0030(14)
C45 0.0255(16) 0.0438(19) 0.0386(17) 0.0079(14) 0.0013(13) -0.0082(14)
C46 0.0322(16) 0.0351(17) 0.0282(15) -0.0002(13) -0.0001(12) -0.0116(14)
C47 0.0197(13) 0.0289(15) 0.0251(14) -0.0020(11) 0.0019(10) -0.0078(12)
C48 0.0239(14) 0.0293(16) 0.0282(14) -0.0054(12) 0.0012(11) -0.0092(12)
C49 0.0234(14) 0.0360(17) 0.0247(14) 0.0010(12) 0.0030(11) -0.0077(13)
C50 0.0250(14) 0.0254(15) 0.0372(16) 0.0005(12) 0.0080(12) -0.0074(12)
C51 0.0251(14) 0.0317(16) 0.0354(16) -0.0095(13) 0.0058(12) -0.0131(13)
C52 0.0219(14) 0.0337(16) 0.0240(14) -0.0026(12) -0.0025(11) -0.0092(13)
B1 0.0245(16) 0.0277(17) 0.0253(16) -0.0024(13) -0.0011(12) -0.0073(14)

loop_
_atom_type_symbol
_atom_type_description
_atom_type_scat_dispersion_real
_atom_type_scat_dispersion_imag
_atom_type_scat_source
C C 0.0033 0.0016 'International Tables Vol C Tables 4.2.6.8 and 6.1.1.4'
H H 0.0000 0.0000 'International Tables Vol C Tables 4.2.6.8 and 6.1.1.4'
N N 0.0061 0.0033 'International Tables Vol C Tables 4.2.6.8 and 6.1.1.4'
P P 0.1023 0.0942 'International Tables Vol C Tables 4.2.6.8 and 6.1.1.4'
F F 0.0171 0.0103 'International Tables Vol C Tables 4.2.6.8 and 6.1.1.4'
Ti Ti 0.2776 0.4457 'International Tables Vol C Tables 4.2.6.8 and 6.1.1.4'
Cl Cl 0.1484 0.1585 'International Tables Vol C Tables 4.2.6.8 and 6.1.1.4'
B B 0.0013 0.0007 'International Tables Vol C Tables 4.2.6.8 and 6.1.1.4'

loop_
_geom_angle_atom_site_label_1
_geom_angle_atom_site_label_2
_geom_angle_atom_site_label_3
_geom_angle
C12 Ti1 N1 71.51(10)
C12 Ti1 Cl1 99.76(9)
N1 Ti1 Cl1 116.15(7)
C12 Ti1 C5 98.85(11)
N1 Ti1 C5 98.12(9)
Cl1 Ti1 C5 144.70(8)
C12 Ti1 C1 80.61(10)
N1 Ti1 C1 119.84(10)
Cl1 Ti1 C1 120.52(8)
C5 Ti1 C1 35.24(10)
C12 Ti1 C2 100.30(11)
N1 Ti1 C2 154.03(10)
Cl1 Ti1 C2 89.25(8)
C5 Ti1 C2 57.97(10)
C1 Ti1 C2 34.58(10)
C12 Ti1 C3 134.37(11)
N1 Ti1 C3 143.17(10)
Cl1 Ti1 C3 88.09(8)
C5 Ti1 C3 57.76(10)
C1 Ti1 C3 57.53(10)
C2 Ti1 C3 34.45(10)
C12 Ti1 C4 132.99(11)
N1 Ti1 C4 109.94(9)
Cl1 Ti1 C4 118.43(8)
C5 Ti1 C4 34.39(10)
C1 Ti1 C4 57.34(10)
C2 Ti1 C4 57.09(9)
C3 Ti1 C4 34.39(10)
C12 Ti1 C11 35.52(10)
N1 Ti1 C11 37.07(9)
Cl1 Ti1 C11 118.36(7)
C5 Ti1 C11 93.78(10)
C1 Ti1 C11 95.94(10)
C2 Ti1 C11 126.98(10)
C3 Ti1 C11 150.79(10)
C4 Ti1 C11 123.08(10)
N1 P1 C17 102.08(11)
N1 P1 C25 110.24(11)
C17 P1 C25 110.61(13)
N1 P1 C21 113.22(12)
C17 P1 C21 109.67(13)
C25 P1 C21 110.72(13)
C11 N1 P1 128.61(17)
C11 N1 Ti1 85.31(14)
P1 N1 Ti1 139.45(14)
C2 C1 C5 108.0(3)
C2 C1 C6 125.1(3)
C5 C1 C6 125.9(3)
C2 C1 Ti1 73.40(16)
C5 C1 Ti1 72.26(15)
C6 C1 Ti1 129.12(19)
C1 C2 C3 108.3(2)
C1 C2 C7 125.7(3)
C3 C2 C7 125.9(3)
C1 C2 Ti1 72.02(15)
C3 C2 Ti1 73.17(15)
C7 C2 Ti1 123.39(19)
C2 C3 C4 107.8(3)
C2 C3 C8 126.6(3)
C4 C3 C8 125.5(3)
C2 C3 Ti1 72.37(15)
C4 C3 Ti1 73.45(15)
C8 C3 Ti1 122.7(2)
C5 C4 C3 108.4(2)
C5 C4 C9 125.6(3)
C3 C4 C9 125.1(3)
C5 C4 Ti1 70.94(15)
C3 C4 Ti1 72.16(15)
C9 C4 Ti1 130.94(19)
C4 C5 C1 107.4(3)
C4 C5 C10 126.3(3)
C1 C5 C10 126.0(3)
C4 C5 Ti1 74.67(16)
C1 C5 Ti1 72.49(15)
C10 C5 Ti1 122.53(18)
C16 C11 C12 119.7(3)
C16 C11 N1 127.7(3)
C12 C11 N1 112.5(2)
C16 C11 Ti1 161.8(2)
C12 C11 Ti1 57.18(15)
N1 C11 Ti1 57.61(12)
C13 C12 C11 119.0(3)
C13 C12 Ti1 151.8(2)
C11 C12 Ti1 87.30(17)
C14 C13 C12 121.2(3)
C13 C14 C15 119.2(3)
C14 C15 C16 120.8(3)
C11 C16 C15 119.4(3)
C20 C17 C19 109.3(2)
C20 C17 C18 107.7(2)
C19 C17 C18 106.0(2)
C20 C17 P1 113.50(18)
C19 C17 P1 110.2(2)
C18 C17 P1 109.70(18)
C22 C21 C24 108.4(3)
C22 C21 C23 108.6(2)
C24 C21 C23 105.1(2)
C22 C21 P1 108.77(19)
C24 C21 P1 113.7(2)
C23 C21 P1 112.1(2)
C26 C25 C28 108.6(2)
C26 C25 C27 109.4(2)
C28 C25 C27 106.5(2)
C26 C25 P1 113.16(19)
C28 C25 P1 110.09(18)
C27 C25 P1 108.86(19)
C30 C29 C34 112.4(2)
C30 C29 B1 128.4(2)
C34 C29 B1 118.9(2)
F1 C30 C29 120.9(2)
F1 C30 C31 114.7(2)
C29 C30 C31 124.4(3)
F2 C31 C32 119.9(3)
F2 C31 C30 120.1(3)
C32 C31 C30 120.0(3)
F3 C32 C31 120.7(3)
F3 C32 C33 120.7(3)
C31 C32 C33 118.6(3)
F4 C33 C34 120.4(3)
F4 C33 C32 120.1(3)
C34 C33 C32 119.5(3)
F5 C34 C33 116.1(2)
F5 C34 C29 118.8(2)
C33 C34 C29 125.1(3)
C40 C35 C36 113.4(2)
C40 C35 B1 127.7(2)
C36 C35 B1 118.5(2)
F6 C36 C37 116.3(2)
F6 C36 C35 119.4(2)
C37 C36 C35 124.3(3)
F7 C37 C38 119.8(3)
F7 C37 C36 120.6(3)
C38 C37 C36 119.6(3)
F8 C38 C37 120.7(3)
F8 C38 C39 120.3(3)
C37 C38 C39 119.0(3)
F9 C39 C38 119.8(3)
F9 C39 C40 120.3(3)
C38 C39 C40 119.9(3)
F10 C40 C39 115.3(2)
F10 C40 C35 120.9(2)
C39 C40 C35 123.8(3)
C46 C41 C42 112.6(2)
C46 C41 B1 121.0(2)
C42 C41 B1 126.1(2)
F11 C42 C43 115.0(2)
F11 C42 C41 120.9(2)
C43 C42 C41 124.1(3)
F12 C43 C44 119.9(3)
F12 C43 C42 120.2(3)
C44 C43 C42 119.9(3)
F13 C44 C43 120.6(3)
F13 C44 C45 120.2(3)
C43 C44 C45 119.2(3)
F14 C45 C46 121.0(3)
F14 C45 C44 120.1(3)
C46 C45 C44 119.0(3)
F15 C46 C45 116.0(2)
F15 C46 C41 118.9(2)
C45 C46 C41 125.2(3)
C52 C47 C48 112.5(2)
C52 C47 B1 126.7(2)
C48 C47 B1 120.5(2)
F16 C48 C49 115.9(2)
F16 C48 C47 119.3(2)
C49 C48 C47 124.8(2)
F17 C49 C50 119.3(2)
F17 C49 C48 121.4(2)
C50 C49 C48 119.4(2)
F18 C50 C51 120.9(2)
F18 C50 C49 120.5(2)
C51 C50 C49 118.6(3)
F19 C51 C50 119.2(2)
F19 C51 C52 120.6(2)
C50 C51 C52 120.2(2)
F20 C52 C51 114.4(2)
F20 C52 C47 121.1(2)
C51 C52 C47 124.5(2)
C41 B1 C35 114.5(2)
C41 B1 C29 113.5(2)
C35 B1 C29 100.7(2)
C41 B1 C47 102.1(2)
C35 B1 C47 111.7(2)
C29 B1 C47 114.9(2)

loop_
_geom_bond_atom_site_label_1
_geom_bond_atom_site_label_2
_geom_bond_distance
Ti1 C12 2.037(3)
Ti1 N1 2.051(2)
Ti1 Cl1 2.2642(10)
Ti1 C5 2.357(3)
Ti1 C1 2.360(3)
Ti1 C2 2.378(3)
Ti1 C3 2.388(3)
Ti1 C4 2.405(3)
Ti1 C11 2.421(3)
P1 N1 1.644(2)
P1 C17 1.884(3)
P1 C25 1.886(3)
P1 C21 1.895(3)
F1 C30 1.358(3)
F2 C31 1.350(3)
F3 C32 1.346(3)
F4 C33 1.355(3)
F5 C34 1.359(3)
F6 C36 1.348(3)
F7 C37 1.345(3)
F8 C38 1.350(3)
F9 C39 1.353(3)
F10 C40 1.358(3)
F11 C42 1.359(3)
F12 C43 1.352(3)
F13 C44 1.355(3)
F14 C45 1.350(3)
F15 C46 1.356(3)
F16 C48 1.352(3)
F17 C49 1.347(3)
F18 C50 1.347(3)
F19 C51 1.354(3)
F20 C52 1.356(3)
N1 C11 1.464(3)
C1 C2 1.408(4)
C1 C5 1.428(4)
C1 C6 1.501(4)
C2 C3 1.412(4)
C2 C7 1.496(4)
C3 C4 1.417(4)
C3 C8 1.503(4)
C4 C5 1.408(4)
C4 C9 1.507(4)
C5 C10 1.496(4)
C11 C16 1.391(4)
C11 C12 1.408(4)
C12 C13 1.387(4)
C13 C14 1.382(5)
C14 C15 1.390(5)
C15 C16 1.392(4)
C17 C20 1.533(4)
C17 C19 1.539(4)
C17 C18 1.541(4)
C21 C22 1.539(4)
C21 C24 1.543(4)
C21 C23 1.558(4)
C25 C26 1.535(4)
C25 C28 1.535(4)
C25 C27 1.543(4)
C29 C30 1.383(4)
C29 C34 1.398(4)
C29 B1 1.659(4)
C30 C31 1.384(4)
C31 C32 1.368(4)
C32 C33 1.372(4)
C33 C34 1.368(4)
C35 C40 1.387(4)
C35 C36 1.396(4)
C35 B1 1.656(4)
C36 C37 1.377(4)
C37 C38 1.366(4)
C38 C39 1.374(4)
C39 C40 1.384(4)
C41 C46 1.386(4)
C41 C42 1.390(4)
C41 B1 1.648(4)
C42 C43 1.382(4)
C43 C44 1.356(4)
C44 C45 1.374(4)
C45 C46 1.373(4)
C47 C52 1.390(4)
C47 C48 1.395(4)
C47 B1 1.665(4)
C48 C49 1.379(4)
C49 C50 1.377(4)
C50 C51 1.367(4)
C51 C52 1.377(4)

loop_
_geom_torsion_atom_site_label_1
_geom_torsion_atom_site_label_2
_geom_torsion_atom_site_label_3
_geom_torsion_atom_site_label_4
_geom_torsion
C17 P1 N1 C11 -179.1(2)
C25 P1 N1 C11 -61.6(3)
C21 P1 N1 C11 63.1(3)
C17 P1 N1 Ti1 -38.5(2)
C25 P1 N1 Ti1 79.0(2)
C21 P1 N1 Ti1 -156.33(18)
C12 Ti1 N1 C11 11.18(15)
Cl1 Ti1 N1 C11 103.18(13)
C5 Ti1 N1 C11 -85.50(15)
C1 Ti1 N1 C11 -55.86(16)
C2 Ti1 N1 C11 -64.0(3)
C3 Ti1 N1 C11 -130.40(18)
C4 Ti1 N1 C11 -118.88(15)
C12 Ti1 N1 P1 -139.0(2)
Cl1 Ti1 N1 P1 -47.0(2)
C5 Ti1 N1 P1 124.37(19)
C1 Ti1 N1 P1 154.01(17)
C2 Ti1 N1 P1 145.9(2)
C3 Ti1 N1 P1 79.5(2)
C4 Ti1 N1 P1 91.0(2)
C11 Ti1 N1 P1 -150.1(3)
C12 Ti1 C1 C2 123.99(18)
N1 Ti1 C1 C2 -173.75(15)
Cl1 Ti1 C1 C2 28.14(18)
C5 Ti1 C1 C2 -115.7(2)
C3 Ti1 C1 C2 -36.97(16)
C4 Ti1 C1 C2 -78.04(18)
C11 Ti1 C1 C2 156.14(17)
C12 Ti1 C1 C5 -120.29(18)
N1 Ti1 C1 C5 -58.03(19)
Cl1 Ti1 C1 C5 143.85(15)
C2 Ti1 C1 C5 115.7(2)
C3 Ti1 C1 C5 78.75(18)
C4 Ti1 C1 C5 37.67(16)
C11 Ti1 C1 C5 -88.14(17)
C12 Ti1 C1 C6 2.0(3)
N1 Ti1 C1 C6 64.2(3)
Cl1 Ti1 C1 C6 -93.9(3)
C5 Ti1 C1 C6 122.3(4)
C2 Ti1 C1 C6 -122.0(4)
C3 Ti1 C1 C6 -159.0(3)
C4 Ti1 C1 C6 159.9(3)
C11 Ti1 C1 C6 34.1(3)
C5 C1 C2 C3 0.2(3)
C6 C1 C2 C3 -168.8(3)
Ti1 C1 C2 C3 64.68(18)
C5 C1 C2 C7 176.9(3)
C6 C1 C2 C7 7.9(4)
Ti1 C1 C2 C7 -118.6(3)
C5 C1 C2 Ti1 -64.46(18)
C6 C1 C2 Ti1 126.5(3)
C12 Ti1 C2 C1 -56.24(18)
N1 Ti1 C2 C1 12.5(3)
Cl1 Ti1 C2 C1 -156.03(16)
C5 Ti1 C2 C1 37.82(16)
C3 Ti1 C2 C1 116.3(2)
C4 Ti1 C2 C1 78.83(18)
C11 Ti1 C2 C1 -30.2(2)
C12 Ti1 C2 C3 -172.49(18)
N1 Ti1 C2 C3 -103.8(3)
Cl1 Ti1 C2 C3 87.72(17)
C5 Ti1 C2 C3 -78.43(18)
C1 Ti1 C2 C3 -116.3(2)
C4 Ti1 C2 C3 -37.42(17)
C11 Ti1 C2 C3 -146.49(17)
C12 Ti1 C2 C7 65.2(3)
N1 Ti1 C2 C7 133.9(3)
Cl1 Ti1 C2 C7 -34.6(3)
C5 Ti1 C2 C7 159.3(3)
C1 Ti1 C2 C7 121.4(3)
C3 Ti1 C2 C7 -122.3(4)
C4 Ti1 C2 C7 -159.7(3)
C11 Ti1 C2 C7 91.2(3)
C1 C2 C3 C4 1.5(3)
C7 C2 C3 C4 -175.2(3)
Ti1 C2 C3 C4 65.42(18)
C1 C2 C3 C8 178.1(3)
C7 C2 C3 C8 1.4(4)
Ti1 C2 C3 C8 -118.0(3)
C1 C2 C3 Ti1 -63.93(18)
C7 C2 C3 Ti1 119.4(3)
C12 Ti1 C3 C2 10.4(2)
N1 Ti1 C3 C2 134.82(19)
Cl1 Ti1 C3 C2 -91.46(17)
C5 Ti1 C3 C2 79.11(18)
C1 Ti1 C3 C2 37.11(17)
C4 Ti1 C3 C2 115.4(2)
C11 Ti1 C3 C2 64.7(3)
C12 Ti1 C3 C4 -105.1(2)
N1 Ti1 C3 C4 19.4(3)
Cl1 Ti1 C3 C4 153.13(16)
C5 Ti1 C3 C4 -36.31(16)
C1 Ti1 C3 C4 -78.31(18)
C2 Ti1 C3 C4 -115.4(2)
C11 Ti1 C3 C4 -50.8(3)
C12 Ti1 C3 C8 133.0(3)
N1 Ti1 C3 C8 -102.6(3)
Cl1 Ti1 C3 C8 31.1(3)
C5 Ti1 C3 C8 -158.3(3)
C1 Ti1 C3 C8 159.7(3)
C2 Ti1 C3 C8 122.6(3)
C4 Ti1 C3 C8 -122.0(3)
C11 Ti1 C3 C8 -172.7(2)
C2 C3 C4 C5 -2.7(3)
C8 C3 C4 C5 -179.3(3)
Ti1 C3 C4 C5 62.05(18)
C2 C3 C4 C9 167.3(3)
C8 C3 C4 C9 -9.3(4)
Ti1 C3 C4 C9 -128.0(3)
C2 C3 C4 Ti1 -64.71(18)
C8 C3 C4 Ti1 118.7(3)
C12 Ti1 C4 C5 -8.2(2)
N1 Ti1 C4 C5 74.69(17)
Cl1 Ti1 C4 C5 -148.45(14)
C1 Ti1 C4 C5 -38.64(16)
C2 Ti1 C4 C5 -80.05(18)
C3 Ti1 C4 C5 -117.5(2)
C11 Ti1 C4 C5 35.65(19)
C12 Ti1 C4 C3 109.3(2)
N1 Ti1 C4 C3 -167.77(16)
Cl1 Ti1 C4 C3 -30.91(18)
C5 Ti1 C4 C3 117.5(2)
C1 Ti1 C4 C3 78.89(18)
C2 Ti1 C4 C3 37.49(17)
C11 Ti1 C4 C3 153.18(16)
C12 Ti1 C4 C9 -129.3(3)
N1 Ti1 C4 C9 -46.4(3)
Cl1 Ti1 C4 C9 90.5(3)
C5 Ti1 C4 C9 -121.0(4)
C1 Ti1 C4 C9 -159.7(3)
C2 Ti1 C4 C9 158.9(3)
C3 Ti1 C4 C9 121.4(4)
C11 Ti1 C4 C9 -85.4(3)
C3 C4 C5 C1 2.8(3)
C9 C4 C5 C1 -167.1(2)
Ti1 C4 C5 C1 65.60(17)
C3 C4 C5 C10 177.8(2)
C9 C4 C5 C10 7.9(4)
Ti1 C4 C5 C10 -119.4(3)
C3 C4 C5 Ti1 -62.82(18)
C9 C4 C5 Ti1 127.3(3)
C2 C1 C5 C4 -1.9(3)
C6 C1 C5 C4 167.0(3)
Ti1 C1 C5 C4 -67.07(18)
C2 C1 C5 C10 -176.9(3)
C6 C1 C5 C10 -8.0(4)
Ti1 C1 C5 C10 117.9(3)
C2 C1 C5 Ti1 65.21(18)
C6 C1 C5 Ti1 -125.9(3)
C12 Ti1 C5 C4 173.91(17)
N1 Ti1 C5 C4 -113.67(16)
Cl1 Ti1 C5 C4 52.8(2)
C1 Ti1 C5 C4 114.3(2)
C2 Ti1 C5 C4 77.25(18)
C3 Ti1 C5 C4 36.31(16)
C11 Ti1 C5 C4 -150.70(16)
C12 Ti1 C5 C1 59.56(18)
N1 Ti1 C5 C1 131.99(17)
Cl1 Ti1 C5 C1 -61.6(2)
C2 Ti1 C5 C1 -37.09(17)
C3 Ti1 C5 C1 -78.04(18)
C4 Ti1 C5 C1 -114.3(2)
C11 Ti1 C5 C1 94.95(17)
C12 Ti1 C5 C10 -62.5(3)
N1 Ti1 C5 C10 9.9(3)
Cl1 Ti1 C5 C10 176.39(19)
C1 Ti1 C5 C10 -122.0(3)
C2 Ti1 C5 C10 -159.1(3)
C3 Ti1 C5 C10 159.9(3)
C4 Ti1 C5 C10 123.6(3)
C11 Ti1 C5 C10 -27.1(3)
P1 N1 C11 C16 -45.8(4)
Ti1 N1 C11 C16 158.7(3)
P1 N1 C11 C12 138.8(2)
Ti1 N1 C11 C12 -16.7(2)
P1 N1 C11 Ti1 155.5(2)
C12 Ti1 C11 C16 85.6(7)
N1 Ti1 C11 C16 -112.8(7)
Cl1 Ti1 C11 C16 150.5(7)
C5 Ti1 C11 C16 -14.3(7)
C1 Ti1 C11 C16 21.0(7)
C2 Ti1 C11 C16 37.7(7)
C3 Ti1 C11 C16 -2.1(8)
C4 Ti1 C11 C16 -33.6(7)
N1 Ti1 C11 C12 161.6(2)
Cl1 Ti1 C11 C12 64.87(18)
C5 Ti1 C11 C12 -99.96(18)
C1 Ti1 C11 C12 -64.65(18)
C2 Ti1 C11 C12 -48.0(2)
C3 Ti1 C11 C12 -87.7(3)
C4 Ti1 C11 C12 -119.22(18)
C12 Ti1 C11 N1 -161.6(2)
Cl1 Ti1 C11 N1 -96.68(14)
C5 Ti1 C11 N1 98.48(15)
C1 Ti1 C11 N1 133.79(14)
C2 Ti1 C11 N1 150.49(14)
C3 Ti1 C11 N1 110.7(2)
C4 Ti1 C11 N1 79.22(16)
C16 C11 C12 C13 10.3(4)
N1 C11 C12 C13 -173.9(2)
Ti1 C11 C12 C13 169.3(3)
C16 C11 C12 Ti1 -159.0(2)
N1 C11 C12 Ti1 16.8(2)
N1 Ti1 C12 C13 -171.5(5)
Cl1 Ti1 C12 C13 74.0(5)
C5 Ti1 C12 C13 -75.9(5)
C1 Ti1 C12 C13 -45.6(5)
C2 Ti1 C12 C13 -17.0(5)
C3 Ti1 C12 C13 -22.9(6)
C4 Ti1 C12 C13 -71.2(5)
C11 Ti1 C12 C13 -159.9(6)
N1 Ti1 C12 C11 -11.60(15)
Cl1 Ti1 C12 C11 -126.06(15)
C5 Ti1 C12 C11 84.06(17)
C1 Ti1 C12 C11 114.35(18)
C2 Ti1 C12 C11 142.92(16)
C3 Ti1 C12 C11 136.99(17)
C4 Ti1 C12 C11 88.76(19)
C11 C12 C13 C14 -4.2(4)
Ti1 C12 C13 C14 152.7(4)
C12 C13 C14 C15 -3.2(5)
C13 C14 C15 C16 4.6(5)
C12 C11 C16 C15 -8.9(4)
N1 C11 C16 C15 175.9(2)
Ti1 C11 C16 C15 -83.6(8)
C14 C15 C16 C11 1.4(5)
N1 P1 C17 C20 161.5(2)
C25 P1 C17 C20 44.2(2)
C21 P1 C17 C20 -78.2(2)
N1 P1 C17 C19 -75.5(2)
C25 P1 C17 C19 167.18(18)
C21 P1 C17 C19 44.8(2)
N1 P1 C17 C18 40.9(2)
C25 P1 C17 C18 -76.4(2)
C21 P1 C17 C18 161.20(18)
N1 P1 C21 C22 33.7(2)
C17 P1 C21 C22 -79.5(2)
C25 P1 C21 C22 158.14(19)
N1 P1 C21 C24 -87.2(2)
C17 P1 C21 C24 159.6(2)
C25 P1 C21 C24 37.2(2)
N1 P1 C21 C23 153.82(19)
C17 P1 C21 C23 40.5(2)
C25 P1 C21 C23 -81.8(2)
N1 P1 C25 C26 172.4(2)
C17 P1 C25 C26 -75.5(2)
C21 P1 C25 C26 46.3(2)
N1 P1 C25 C28 -65.9(2)
C17 P1 C25 C28 46.2(2)
C21 P1 C25 C28 168.01(19)
N1 P1 C25 C27 50.5(2)
C17 P1 C25 C27 162.64(19)
C21 P1 C25 C27 -75.6(2)
C34 C29 C30 F1 -178.4(2)
B1 C29 C30 F1 -5.2(4)
C34 C29 C30 C31 1.9(4)
B1 C29 C30 C31 175.1(3)
F1 C30 C31 F2 -1.1(4)
C29 C30 C31 F2 178.6(3)
F1 C30 C31 C32 179.3(3)
C29 C30 C31 C32 -1.0(4)
F2 C31 C32 F3 1.2(4)
C30 C31 C32 F3 -179.2(3)
F2 C31 C32 C33 -180.0(3)
C30 C31 C32 C33 -0.4(4)
F3 C32 C33 F4 -0.1(4)
C31 C32 C33 F4 -178.9(3)
F3 C32 C33 C34 179.4(3)
C31 C32 C33 C34 0.6(4)
F4 C33 C34 F5 -0.2(4)
C32 C33 C34 F5 -179.7(2)
F4 C33 C34 C29 180.0(2)
C32 C33 C34 C29 0.5(4)
C30 C29 C34 F5 178.5(2)
B1 C29 C34 F5 4.6(3)
C30 C29 C34 C33 -1.7(4)
B1 C29 C34 C33 -175.6(3)
C40 C35 C36 F6 178.2(2)
B1 C35 C36 F6 4.6(3)
C40 C35 C36 C37 -2.1(4)
B1 C35 C36 C37 -175.7(2)
F6 C36 C37 F7 1.7(4)
C35 C36 C37 F7 -178.0(2)
F6 C36 C37 C38 -178.1(2)
C35 C36 C37 C38 2.2(4)
F7 C37 C38 F8 -1.3(4)
C36 C37 C38 F8 178.5(2)
F7 C37 C38 C39 179.1(2)
C36 C37 C38 C39 -1.0(4)
F8 C38 C39 F9 0.5(4)
C37 C38 C39 F9 -179.9(2)
F8 C38 C39 C40 -179.5(2)
C37 C38 C39 C40 0.1(4)
F9 C39 C40 F10 0.0(4)
C38 C39 C40 F10 -180.0(2)
F9 C39 C40 C35 179.8(2)
C38 C39 C40 C35 -0.2(4)
C36 C35 C40 F10 -179.1(2)
B1 C35 C40 F10 -6.3(4)
C36 C35 C40 C39 1.2(4)
B1 C35 C40 C39 174.0(3)
C46 C41 C42 F11 178.8(2)
B1 C41 C42 F11 4.6(4)
C46 C41 C42 C43 -1.4(4)
B1 C41 C42 C43 -175.7(3)
F11 C42 C43 F12 0.6(4)
C41 C42 C43 F12 -179.2(2)
F11 C42 C43 C44 179.5(2)
C41 C42 C43 C44 -0.3(4)
F12 C43 C44 F13 -0.1(4)
C42 C43 C44 F13 -179.0(3)
F12 C43 C44 C45 -180.0(3)
C42 C43 C44 C45 1.2(4)
F13 C44 C45 F14 -0.2(4)
C43 C44 C45 F14 179.6(3)
F13 C44 C45 C46 -179.9(3)
C43 C44 C45 C46 -0.1(4)
F14 C45 C46 F15 -2.0(4)
C44 C45 C46 F15 177.8(2)
F14 C45 C46 C41 178.4(3)
C44 C45 C46 C41 -1.9(5)
C42 C41 C46 F15 -177.1(2)
B1 C41 C46 F15 -2.5(4)
C42 C41 C46 C45 2.6(4)
B1 C41 C46 C45 177.1(3)
C52 C47 C48 F16 -175.8(2)
B1 C47 C48 F16 -2.7(4)
C52 C47 C48 C49 3.6(4)
B1 C47 C48 C49 176.7(2)
F16 C48 C49 F17 -3.1(4)
C47 C48 C49 F17 177.5(2)
F16 C48 C49 C50 176.9(2)
C47 C48 C49 C50 -2.5(4)
F17 C49 C50 F18 1.0(4)
C48 C49 C50 F18 -179.0(2)
F17 C49 C50 C51 179.4(2)
C48 C49 C50 C51 -0.6(4)
F18 C50 C51 F19 1.0(4)
C49 C50 C51 F19 -177.4(2)
F18 C50 C51 C52 -179.4(2)
C49 C50 C51 C52 2.3(4)
F19 C51 C52 F20 -1.3(4)
C50 C51 C52 F20 179.0(2)
F19 C51 C52 C47 178.6(2)
C50 C51 C52 C47 -1.0(4)
C48 C47 C52 F20 178.2(2)
B1 C47 C52 F20 5.6(4)
C48 C47 C52 C51 -1.8(4)
B1 C47 C52 C51 -174.3(2)
C46 C41 B1 C35 51.0(3)
C42 C41 B1 C35 -135.3(3)
C46 C41 B1 C29 165.8(2)
C42 C41 B1 C29 -20.5(4)
C46 C41 B1 C47 -70.0(3)
C42 C41 B1 C47 103.8(3)
C40 C35 B1 C41 19.7(4)
C36 C35 B1 C41 -167.8(2)
C40 C35 B1 C29 -102.4(3)
C36 C35 B1 C29 70.1(3)
C40 C35 B1 C47 135.1(3)
C36 C35 B1 C47 -52.3(3)
C30 C29 B1 C41 132.5(3)
C34 C29 B1 C41 -54.7(3)
C30 C29 B1 C35 -104.7(3)
C34 C29 B1 C35 68.1(3)
C30 C29 B1 C47 15.5(4)
C34 C29 B1 C47 -171.7(2)
C52 C47 B1 C41 100.6(3)
C48 C47 B1 C41 -71.5(3)
C52 C47 B1 C35 -22.3(4)
C48 C47 B1 C35 165.7(2)
C52 C47 B1 C29 -136.1(3)
C48 C47 B1 C29 51.8(3)
